data_4116156
loop_
_publ_author_name
'Venkat R. Thalladi'
'Markus N\"usse'
'Roland Boese'

_publ_section_title
;
 The Melting Point Alternation in \a,\w-Alkanedicarboxylic Acids
;
_journal_name_full 'Journal of the American Chemical Society'
_journal_page_first 9227
_journal_page_last 9236
_journal_paper_doi 10.1021/ja0011459
_journal_volume 122
_journal_year 2000
_chemical_compound_source Fluka
_chemical_formula_moiety 'C9 H16 O4'
_chemical_formula_structural 'C9 H16 O4'
_chemical_formula_sum 'C9 H16 O4'
_chemical_formula_weight 188.22
_chemical_melting_point 379.5
_chemical_name_common 'Azelaic acid'
_chemical_name_systematic
; 
 Nonane-1,9-dioic acid 
;
_space_group_IT_number 15
_symmetry_cell_setting monoclinic
_symmetry_space_group_name_Hall '-C 2yc'
_symmetry_space_group_name_H-M 'C 1 2/c 1'
_atom_sites_solution_hydrogens geom
_atom_sites_solution_primary direct
_atom_sites_solution_secondary difmap
_audit_creation_method SHELXL
_cell_angle_alpha 90.00
_cell_angle_beta 109.934(2)
_cell_angle_gamma 90.00
_cell_formula_units_Z 8
_cell_length_a 22.593(2)
_cell_length_b 4.7804(5)
_cell_length_c 9.8445(10)
_cell_measurement_temperature 298(2)
_cell_volume 999.54(17)
_computing_structure_refinement 'SHELXL-93 (Sheldrick, 1993)'
_computing_structure_solution 'SHELXS-86 (Sheldrick, 1990)'
_diffrn_ambient_temperature 298(2)
_diffrn_radiation_monochromator graphite
_diffrn_radiation_source 'fine-focus sealed tube'
_diffrn_radiation_type MoK\a
_diffrn_radiation_wavelength 0.71073
_diffrn_reflns_av_R_equivalents 0.0507
_diffrn_reflns_av_sigmaI/netI 0.0468
_diffrn_reflns_limit_h_max 30
_diffrn_reflns_limit_h_min -29
_diffrn_reflns_limit_k_max 6
_diffrn_reflns_limit_k_min -6
_diffrn_reflns_limit_l_max 13
_diffrn_reflns_limit_l_min -13
_diffrn_reflns_number 5329
_diffrn_reflns_theta_max 28.32
_diffrn_reflns_theta_min 1.92
_exptl_absorpt_coefficient_mu 0.097
_exptl_crystal_density_diffrn 1.251
_exptl_crystal_F_000 408
_refine_diff_density_max 0.286
_refine_diff_density_min -0.155
_refine_diff_density_rms 0.055
_refine_ls_extinction_method none
_refine_ls_goodness_of_fit_all 0.888
_refine_ls_goodness_of_fit_obs 1.083
_refine_ls_matrix_type full
_refine_ls_number_parameters 68
_refine_ls_number_reflns 1243
_refine_ls_number_restraints 0
_refine_ls_restrained_S_all 0.965
_refine_ls_restrained_S_obs 1.083
_refine_ls_R_factor_all 0.0940
_refine_ls_R_factor_obs 0.0498
_refine_ls_shift/esd_max 0.000
_refine_ls_shift/esd_mean 0.000
_refine_ls_structure_factor_coef Fsqd
_refine_ls_weighting_details 'w=1/[\s^2^(Fo^2^)+(0.0784P)^2^+0.0000P] where P=(Fo^2^+2Fc^2^)/3'
_refine_ls_weighting_scheme calc
_refine_ls_wR_factor_all 0.1454
_refine_ls_wR_factor_obs 0.1179
_reflns_number_observed 676
_reflns_number_total 1246
_reflns_observed_criterion >2sigma(I)
_cod_data_source_file ja0011459_18.cif
_cod_data_source_block disa92m
_cod_depositor_comments
;
The following automatic conversions were performed:

'_refine_ls_weighting_scheme' value 'calc
w=1/[\s^2^(Fo^2^)+(0.0784P)^2^+0.0000P] where P=(Fo^2^+2Fc^2^)/3' was
changed to 'calc'. New tag '_refine_ls_weighting_details' was
created. The value of the new tag was set to
'w=1/[\s^2^(Fo^2^)+(0.0784P)^2^+0.0000P] where P=(Fo^2^+2Fc^2^)/3'.

Automatic conversion script
Id: cif_fix_values 3143 2015-03-26 13:38:13Z robertas 
;
_cod_original_cell_volume 999.5(2)
_cod_database_code 4116156

loop_
_symmetry_equiv_pos_as_xyz
'x, y, z'
'-x, y, -z+1/2'
'x+1/2, y+1/2, z'
'-x+1/2, y+1/2, -z+1/2'
'-x, -y, -z'
'x, -y, z-1/2'
'-x+1/2, -y+1/2, -z'
'x+1/2, -y+1/2, z-1/2'

loop_
_atom_site_aniso_label
_atom_site_aniso_U_11
_atom_site_aniso_U_22
_atom_site_aniso_U_33
_atom_site_aniso_U_23
_atom_site_aniso_U_13
_atom_site_aniso_U_12
O1 0.0500(7) 0.0621(8) 0.0764(9) -0.0122(6) 0.0415(7) -0.0031(6)
O2 0.0485(7) 0.0613(8) 0.0826(10) -0.0092(6) 0.0449(6) -0.0069(6)
C1 0.0384(8) 0.0504(9) 0.0513(9) 0.0026(8) 0.0265(7) 0.0036(8)
C2 0.0472(9) 0.0550(11) 0.0758(12) -0.0105(9) 0.0416(9) -0.0022(8)
C3 0.0425(9) 0.0516(10) 0.0695(12) -0.0020(8) 0.0356(8) 0.0011(7)
C4 0.0407(8) 0.0542(10) 0.0644(11) -0.0016(8) 0.0339(8) 0.0006(7)
C5 0.0459(13) 0.0539(15) 0.073(2) 0.000 0.0391(13) 0.000

loop_
_atom_site_label
_atom_site_type_symbol
_atom_site_fract_x
_atom_site_fract_y
_atom_site_fract_z
_atom_site_U_iso_or_equiv
_atom_site_thermal_displace_type
_atom_site_occupancy
_atom_site_calc_flag
_atom_site_refinement_flags
O1 O 0.18063(5) -0.3265(3) 0.02019(13) 0.0577(4) Uani 1 d .
O2 O 0.24341(5) 0.0371(2) 0.10944(13) 0.0583(4) Uani 1 d .
H1 H 0.2676(11) -0.0504(53) 0.0557(28) 0.123(9) Uiso 1 d .
C1 C 0.19223(7) -0.1095(3) 0.0903(2) 0.0439(4) Uani 1 d .
C2 C 0.14808(7) 0.0196(4) 0.1556(2) 0.0540(5) Uani 1 d .
H2A H 0.12727(7) 0.1761(4) 0.0955(2) 0.065 Uiso 1 calc R
H2B H 0.17274(7) 0.0945(4) 0.2495(2) 0.065 Uiso 1 calc R
C3 C 0.09809(7) -0.1700(3) 0.1751(2) 0.0503(5) Uani 1 d .
H3B H 0.11776(7) -0.3071(3) 0.2494(2) 0.060 Uiso 1 calc R
H3A H 0.07732(7) -0.2697(3) 0.0856(2) 0.060 Uiso 1 calc R
C4 C 0.04933(7) -0.0051(3) 0.2174(2) 0.0490(4) Uani 1 d .
H4B H 0.07102(7) 0.1066(3) 0.3020(2) 0.059 Uiso 1 calc R
H4A H 0.02807(7) 0.1226(3) 0.1394(2) 0.059 Uiso 1 calc R
C5 C 0.0000 -0.1835(5) 0.2500 0.0526(7) Uani 1 d S
H5A H -0.0201(8) -0.3026(35) 0.1665(19) 0.062(5) Uiso 1 d .

loop_
_atom_type_symbol
_atom_type_description
_atom_type_scat_dispersion_real
_atom_type_scat_dispersion_imag
_atom_type_scat_source
C C 0.0033 0.0016 'International Tables Vol C Tables 4.2.6.8 and 6.1.1.4'
H H 0.0000 0.0000 'International Tables Vol C Tables 4.2.6.8 and 6.1.1.4'
O O 0.0106 0.0060 'International Tables Vol C Tables 4.2.6.8 and 6.1.1.4'

loop_
_geom_angle_atom_site_label_1
_geom_angle_atom_site_label_2
_geom_angle_atom_site_label_3
_geom_angle
_geom_angle_site_symmetry_3
O1 C1 O2 122.94(14) .
O1 C1 C2 123.19(14) .
O2 C1 C2 113.81(15) .
C1 C2 C3 116.41(14) .
C2 C3 C4 111.44(13) .
C5 C4 C3 114.68(14) .
C4 C5 C4 111.9(2) 2

loop_
_geom_bond_atom_site_label_1
_geom_bond_atom_site_label_2
_geom_bond_distance
_geom_bond_site_symmetry_2
O1 C1 1.224(2) .
O2 C1 1.309(2) .
C1 C2 1.493(2) .
C2 C3 1.510(2) .
C3 C4 1.524(2) .
C4 C5 1.522(2) .
C5 C4 1.522(2) 2
